data_4034702
loop_
_publ_author_name
'Hiscock, Lana K.'
'Yao, Chengzhang'
'Skene, William G.'
'Dawe, Louise N.'
'Maly, Kenneth Edward'

_publ_section_title
;
 Synthesis of Emissive Heteroacene Derivatives via Nucleophilic Aromatic
 Substitution.
;
_journal_name_full 'The Journal of organic chemistry'
_journal_paper_doi 10.1021/acs.joc.9b02523
_journal_year 2019
_chemical_formula_moiety 'C24 H18 N4 S2'
_chemical_formula_sum 'C24 H18 N4 S2'
_chemical_formula_weight 426.54
_space_group_crystal_system triclinic
_space_group_IT_number 2
_space_group_name_Hall '-P 1'
_space_group_name_H-M_alt 'P -1'
_atom_sites_solution_hydrogens geom
_atom_sites_solution_primary dual
_audit_creation_date 2019-09-25
_audit_creation_method
;
Olex2 1.2
(compiled 2018.05.29 svn.r3508 for OlexSys, GUI svn.r5506)
;
_cell_angle_alpha 80.705(4)
_cell_angle_beta 79.917(5)
_cell_angle_gamma 89.967(5)
_cell_formula_units_Z 1
_cell_length_a 5.1447(3)
_cell_length_b 9.3119(5)
_cell_length_c 10.5693(5)
_cell_measurement_reflns_used 8187
_cell_measurement_temperature 110(2)
_cell_measurement_theta_max 40.9750
_cell_measurement_theta_min 3.9760
_cell_volume 491.78(5)
_computing_cell_refinement 'CrysAlisPro 1.171.39.46 (Rigaku OD, 2018)'
_computing_data_collection 'Bruker Apex3'
_computing_data_reduction 'CrysAlisPro 1.171.39.46 (Rigaku OD, 2018)'
_computing_molecular_graphics 'Olex2 (Dolomanov et al., 2009)'
_computing_publication_material 'Olex2 (Dolomanov et al., 2009)'
_computing_structure_refinement 'ShelXL (Sheldrick, 2015)'
_computing_structure_solution 'ShelXT (Sheldrick, 2015)'
_diffrn_ambient_temperature 110.15
_diffrn_detector 'CCD plate'
_diffrn_measured_fraction_theta_full 0.996
_diffrn_measured_fraction_theta_max 0.996
_diffrn_measurement_details
;
List of Runs (angles in degrees, time in seconds):

  # Type    Start    End  Width  t~exp~   \w     \q     \k     \f   Frames
--------------------------------------------------------------------------
  1  \f   -256.13 113.38   0.50   39.99  22.01 -30.00-146.94    --   739
  2  \f   -361.06   7.94   0.50   40.01 -49.28 -45.00  26.20    --   738
  3  \f   -354.64   8.86   0.50   39.99 -83.59 -47.50  90.47    --   727
  4  \w     58.82 136.32   0.50   40.00    --   45.00-164.31  57.35  155
  5  \w     16.24 132.24   0.50   40.00    --   37.50  28.85  41.49  232
  6  \w    -11.33  34.67   0.50   40.00    --   22.50 -41.99 -82.50   92
  7  \w    -54.11  -5.11   0.50   40.00    --  -10.00  77.98 142.51   98
  8  \f   -118.94 250.56   0.50   40.00  -1.17 -52.50 -30.17    --   739
  9  \f      4.34 199.84   0.50   40.00 -65.79 -50.00 -30.17    --   391
 10  \f   -308.05   9.45   0.50   39.99 -89.64 -47.50 -61.99    --   635
;
_diffrn_measurement_device 'Bruker Apex II Diffractometer'
_diffrn_measurement_device_type 'Bruker Apex II Diffractometer'
_diffrn_measurement_method '\w and \f scans'
_diffrn_orient_matrix_type 'CrysAlisPro convention (1999,Acta A55,543-557)'
_diffrn_orient_matrix_UB_11 -0.0208963000
_diffrn_orient_matrix_UB_12 0.0735236000
_diffrn_orient_matrix_UB_13 0.0080644000
_diffrn_orient_matrix_UB_21 0.0421190000
_diffrn_orient_matrix_UB_22 0.0225961000
_diffrn_orient_matrix_UB_23 -0.0678985000
_diffrn_orient_matrix_UB_31 -0.1319602000
_diffrn_orient_matrix_UB_32 -0.0067791000
_diffrn_orient_matrix_UB_33 -0.0099582000
_diffrn_radiation_monochromator graphite
_diffrn_radiation_probe x-ray
_diffrn_radiation_type MoK\a
_diffrn_radiation_wavelength 0.71073
_diffrn_reflns_av_R_equivalents 0.0794
_diffrn_reflns_av_unetI/netI 0.0438
_diffrn_reflns_Laue_measured_fraction_full 0.996
_diffrn_reflns_Laue_measured_fraction_max 0.996
_diffrn_reflns_limit_h_max 6
_diffrn_reflns_limit_h_min -6
_diffrn_reflns_limit_k_max 11
_diffrn_reflns_limit_k_min -11
_diffrn_reflns_limit_l_max 12
_diffrn_reflns_limit_l_min -12
_diffrn_reflns_number 10008
_diffrn_reflns_point_group_measured_fraction_full 0.996
_diffrn_reflns_point_group_measured_fraction_max 0.996
_diffrn_reflns_theta_full 25.242
_diffrn_reflns_theta_max 25.680
_diffrn_reflns_theta_min 3.970
_diffrn_source 'fine-focus sealed X-ray tube'
_diffrn_source_type 'Enhance (Mo) X-ray Source'
_exptl_absorpt_coefficient_mu 0.291
_exptl_absorpt_correction_T_max 1.00000
_exptl_absorpt_correction_T_min 0.78614
_exptl_absorpt_correction_type multi-scan
_exptl_absorpt_process_details
;
CrysAlisPro 1.171.39.46 (Rigaku Oxford Diffraction, 2018)
Empirical absorption correction using spherical harmonics,
 implemented in SCALE3 ABSPACK scaling algorithm.
;
_exptl_crystal_colour red
_exptl_crystal_density_diffrn 1.440
_exptl_crystal_description plate
_exptl_crystal_F_000 222
_exptl_crystal_size_max 0.440
_exptl_crystal_size_mid 0.081
_exptl_crystal_size_min 0.040
_refine_diff_density_max 0.633
_refine_diff_density_min -0.750
_refine_diff_density_rms 0.117
_refine_ls_extinction_method none
_refine_ls_goodness_of_fit_ref 1.177
_refine_ls_hydrogen_treatment constr
_refine_ls_matrix_type full
_refine_ls_number_parameters 137
_refine_ls_number_reflns 1864
_refine_ls_number_restraints 0
_refine_ls_restrained_S_all 1.177
_refine_ls_R_factor_all 0.0773
_refine_ls_R_factor_gt 0.0708
_refine_ls_shift/su_max 0.000
_refine_ls_shift/su_mean 0.000
_refine_ls_structure_factor_coef Fsqd
_refine_ls_weighting_details 'w=1/[\s^2^(Fo^2^)+(0.1055P)^2^+1.1002P] where P=(Fo^2^+2Fc^2^)/3'
_refine_ls_weighting_scheme calc
_refine_ls_wR_factor_gt 0.1907
_refine_ls_wR_factor_ref 0.1964
_reflns_Friedel_coverage 0.000
_reflns_number_gt 1715
_reflns_number_total 1864
_reflns_threshold_expression 'I > 2\s(I)'
_cod_data_source_file jo9b02523_si_003.cif
_cod_data_source_block compound_7
_cod_database_code 4034702
_shelx_shelxl_version_number 2016/6
_shelx_space_group_comment
;
The symmetry employed for this shelxl refinement is uniquely defined
by the following loop, which should always be used as a source of
symmetry information in preference to the above space-group names.
They are only intended as comments.
;
_olex2_refinement_description
;
1. Fixed Uiso
 At 1.2 times of:
  All C(H) groups, All C(H,H) groups
 At 1.5 times of:
  All C(H,H,H) groups
2.a Secondary CH2 refined with riding coordinates:
 C11(H11A,H11B)
2.b Aromatic/amide H refined with riding coordinates:
 C4(H4), C5(H5), C6(H6), C7(H7)
2.c Idealised Me refined as rotating group:
 C12(H12A,H12B,H12C)
;
_olex2_submission_special_instructions 'No special instructions were received'

loop_
_space_group_symop_operation_xyz
'x, y, z'
'-x, -y, -z'

loop_
_atom_site_label
_atom_site_type_symbol
_atom_site_fract_x
_atom_site_fract_y
_atom_site_fract_z
_atom_site_U_iso_or_equiv
_atom_site_adp_type
_atom_site_occupancy
_atom_site_site_symmetry_order
_atom_site_calc_flag
_atom_site_refinement_flags_posn
S1 S 0.33180(16) 0.22325(9) 0.57192(8) 0.0131(3) Uani 1 1 d .
N1 N -0.1444(6) 0.3113(3) 0.7392(3) 0.0136(7) Uani 1 1 d .
N2 N 0.6590(6) 0.4191(3) 0.2677(3) 0.0177(7) Uani 1 1 d .
C1 C 0.2181(6) 0.4696(4) 0.4126(3) 0.0101(7) Uani 1 1 d .
C2 C 0.1386(7) 0.3742(4) 0.5296(3) 0.0110(7) Uani 1 1 d .
C3 C 0.0753(7) 0.1021(4) 0.6621(3) 0.0121(7) Uani 1 1 d .
C4 C 0.0896(8) -0.0468(4) 0.6584(4) 0.0165(8) Uani 1 1 d .
H4 H 0.231883 -0.083702 0.603839 0.020 Uiso 1 1 calc R
C5 C -0.1070(8) -0.1405(4) 0.7358(4) 0.0178(8) Uani 1 1 d .
H5 H -0.096719 -0.242385 0.735882 0.021 Uiso 1 1 calc R
C6 C -0.3167(8) -0.0862(4) 0.8121(4) 0.0176(8) Uani 1 1 d .
H6 H -0.450995 -0.151072 0.863884 0.021 Uiso 1 1 calc R
C7 C -0.3343(7) 0.0637(4) 0.8144(4) 0.0162(8) Uani 1 1 d .
H7 H -0.480916 0.100572 0.866161 0.019 Uiso 1 1 calc R
C8 C -0.1339(7) 0.1581(4) 0.7397(3) 0.0135(7) Uani 1 1 d .
C9 C -0.0772(7) 0.4037(4) 0.6207(3) 0.0110(7) Uani 1 1 d .
C10 C 0.4605(7) 0.4409(4) 0.3303(3) 0.0121(7) Uani 1 1 d .
C11 C -0.2245(7) 0.3655(4) 0.8632(3) 0.0144(8) Uani 1 1 d .
H11A H -0.412852 0.339110 0.897682 0.017 Uiso 1 1 calc R
H11B H -0.205237 0.472972 0.847653 0.017 Uiso 1 1 calc R
C12 C -0.0589(8) 0.3023(4) 0.9631(4) 0.0200(8) Uani 1 1 d .
H12A H -0.114426 0.342010 1.043671 0.030 Uiso 1 1 calc GR
H12B H 0.127742 0.327981 0.928971 0.030 Uiso 1 1 calc GR
H12C H -0.083062 0.196128 0.981114 0.030 Uiso 1 1 calc GR

loop_
_atom_site_aniso_label
_atom_site_aniso_U_11
_atom_site_aniso_U_22
_atom_site_aniso_U_33
_atom_site_aniso_U_23
_atom_site_aniso_U_13
_atom_site_aniso_U_12
S1 0.0089(5) 0.0111(5) 0.0185(5) -0.0002(3) -0.0020(3) 0.0024(3)
N1 0.0155(16) 0.0101(15) 0.0151(15) -0.0027(11) -0.0024(11) 0.0008(12)
N2 0.0139(16) 0.0180(16) 0.0214(16) -0.0056(12) -0.0017(13) 0.0023(13)
C1 0.0079(16) 0.0085(16) 0.0153(17) -0.0045(13) -0.0034(13) 0.0001(13)
C2 0.0095(16) 0.0090(16) 0.0165(17) -0.0043(13) -0.0059(13) -0.0005(12)
C3 0.0110(17) 0.0104(16) 0.0158(17) -0.0002(12) -0.0061(13) -0.0007(13)
C4 0.0193(19) 0.0120(17) 0.0198(18) -0.0039(14) -0.0066(15) 0.0008(14)
C5 0.0205(19) 0.0096(17) 0.0246(19) -0.0011(14) -0.0093(15) 0.0005(14)
C6 0.0189(19) 0.0117(18) 0.0218(19) 0.0016(14) -0.0067(15) -0.0039(14)
C7 0.0132(18) 0.0157(18) 0.0193(18) -0.0013(14) -0.0030(14) -0.0009(14)
C8 0.0172(18) 0.0096(17) 0.0148(17) -0.0014(13) -0.0065(14) -0.0008(14)
C9 0.0105(16) 0.0097(16) 0.0146(16) -0.0035(12) -0.0053(13) -0.0001(13)
C10 0.0142(18) 0.0087(16) 0.0151(17) -0.0031(13) -0.0060(14) -0.0004(13)
C11 0.0129(17) 0.0127(17) 0.0174(17) -0.0041(13) -0.0004(13) 0.0005(14)
C12 0.0174(19) 0.025(2) 0.0187(19) -0.0042(15) -0.0062(15) 0.0034(16)

loop_
_atom_type_symbol
_atom_type_description
_atom_type_scat_dispersion_real
_atom_type_scat_dispersion_imag
_atom_type_scat_source
C C 0.0033 0.0016 'International Tables Vol C Tables 4.2.6.8 and 6.1.1.4'
H H 0.0000 0.0000 'International Tables Vol C Tables 4.2.6.8 and 6.1.1.4'
N N 0.0061 0.0033 'International Tables Vol C Tables 4.2.6.8 and 6.1.1.4'
S S 0.1246 0.1234 'International Tables Vol C Tables 4.2.6.8 and 6.1.1.4'

loop_
_geom_angle_atom_site_label_1
_geom_angle_atom_site_label_2
_geom_angle_atom_site_label_3
_geom_angle
_geom_angle_site_symmetry_1
_geom_angle_site_symmetry_3
C2 S1 C3 98.58(16) . .
C8 N1 C11 119.2(3) . .
C9 N1 C8 118.3(3) . .
C9 N1 C11 122.5(3) . .
C2 C1 C9 121.5(3) . 2_566
C2 C1 C10 118.0(3) . .
C9 C1 C10 120.4(3) 2_566 .
C1 C2 S1 120.0(3) . .
C9 C2 S1 118.5(3) . .
C9 C2 C1 121.2(3) . .
C4 C3 S1 120.3(3) . .
C8 C3 S1 118.5(3) . .
C8 C3 C4 121.1(3) . .
C3 C4 H4 120.4 . .
C5 C4 C3 119.1(3) . .
C5 C4 H4 120.4 . .
C4 C5 H5 119.9 . .
C6 C5 C4 120.3(3) . .
C6 C5 H5 119.9 . .
C5 C6 H6 119.6 . .
C5 C6 C7 120.8(3) . .
C7 C6 H6 119.6 . .
C6 C7 H7 120.4 . .
C8 C7 C6 119.3(3) . .
C8 C7 H7 120.4 . .
C3 C8 N1 119.6(3) . .
C3 C8 C7 119.3(3) . .
C7 C8 N1 121.0(3) . .
N1 C9 C1 122.6(3) . 2_566
N1 C9 C2 120.2(3) . .
C2 C9 C1 117.3(3) . 2_566
N2 C10 C1 177.7(4) . .
N1 C11 H11A 109.3 . .
N1 C11 H11B 109.3 . .
N1 C11 C12 111.5(3) . .
H11A C11 H11B 108.0 . .
C12 C11 H11A 109.3 . .
C12 C11 H11B 109.3 . .
C11 C12 H12A 109.5 . .
C11 C12 H12B 109.5 . .
C11 C12 H12C 109.5 . .
H12A C12 H12B 109.5 . .
H12A C12 H12C 109.5 . .
H12B C12 H12C 109.5 . .

loop_
_geom_bond_atom_site_label_1
_geom_bond_atom_site_label_2
_geom_bond_distance
_geom_bond_site_symmetry_2
S1 C2 1.765(4) .
S1 C3 1.771(3) .
N1 C8 1.426(5) .
N1 C9 1.389(4) .
N1 C11 1.472(4) .
N2 C10 1.153(5) .
C1 C2 1.398(5) .
C1 C9 1.413(5) 2_566
C1 C10 1.441(5) .
C2 C9 1.395(5) .
C3 C4 1.395(5) .
C3 C8 1.390(5) .
C4 H4 0.9500 .
C4 C5 1.391(5) .
C5 H5 0.9500 .
C5 C6 1.377(6) .
C6 H6 0.9500 .
C6 C7 1.402(5) .
C7 H7 0.9500 .
C7 C8 1.397(5) .
C11 H11A 0.9900 .
C11 H11B 0.9900 .
C11 C12 1.517(5) .
C12 H12A 0.9800 .
C12 H12B 0.9800 .
C12 H12C 0.9800 .
